data_4122447
loop_
_publ_author_name
'Kapelewski, Matthew T.'
'Geier, Stephen J.'
'Hudson, Matthew R.'
'St\"uck, David'
'Mason, Jarad A.'
'Nelson, Jocienne N.'
'Xiao, Dianne J.'
'Hulvey, Zeric'
'Gilmour, Elizabeth'
'FitzGerald, Stephen A.'
'Head-Gordon, Martin'
'Brown, Craig M.'
'Long, Jeffrey R.'

_publ_section_title
;
 M2(m-dobdc) (M = Mg, Mn, Fe, Co, Ni) Metal-Organic Frameworks Exhibiting
 Increased Charge Density and Enhanced H2 Binding at the Open Metal Sites.
;
_journal_issue 34
_journal_name_full 'Journal of the American Chemical Society'
_journal_page_first 12119
_journal_paper_doi 10.1021/ja506230r
_journal_volume 136
_journal_year 2014
_chemical_formula_sum 'C4 H D1.97 Ni O3'
_chemical_formula_weight 159.71
_chemical_name_systematic ' ?'
_space_group_IT_number 160
_symmetry_cell_setting trigonal
_symmetry_space_group_name_Hall 'R 3 -2"'
_symmetry_space_group_name_H-M 'R 3 m :H'
_audit_creation_date 2013-06-06T17:22
_audit_creation_method 'from EXP file using GSAS2CIF'
_audit_update_record ' 2013-06-06T17:22  Initial CIF as created by GSAS2CIF'
_cell_angle_alpha 90.0
_cell_angle_beta 90.0
_cell_angle_gamma 120.0
_cell_formula_units_Z 18
_cell_length_a 25.749(4)
_cell_length_b 25.749
_cell_length_c 6.7390(12)
_cell_volume 3869.4(9)
_computing_structure_refinement GSAS
_diffrn_radiation_probe neutron
_diffrn_radiation_wavelength 2.078
_exptl_absorpt_correction_T_max 1.00000
_exptl_absorpt_correction_T_min 1.00000
_exptl_absorpt_process_details
;   GSAS Absorption/surface roughness correction: function number 0
 No correction is applied.
;
_pd_block_id 2013-06-06T17:22|NI_PRIME_1P0_D2_R||BT1
_pd_calc_method 'Rietveld Refinement'
_pd_instr_location ' ?'
_pd_meas_2theta_range_inc 0.05
_pd_meas_2theta_range_max 166.25
_pd_meas_2theta_range_min 1.5
_pd_meas_number_of_points 3296
_pd_phase_name Ni_dobdc_prime_1.0_D2
_pd_proc_2theta_range_inc 0.05
_pd_proc_2theta_range_max 166.3198
_pd_proc_2theta_range_min 1.5698
_pd_proc_info_datetime 2013-06-06T17:22:22
_pd_proc_info_excluded_regions ' ?'
_pd_proc_ls_background_function
;   GSAS Background function number 1 with 12 terms.
 Shifted Chebyshev function of 1st kind
      1:    586.210     2:   -185.949     3:    121.309     4:   -22.0686    
      5:    67.0953     6:   -24.6659     7:    45.5430     8:   -9.96555    
      9:    13.3231    10:   -4.07590    11:    5.05984    12:   -2.67364    
;
_pd_proc_ls_peak_cutoff 0.00050
_pd_proc_ls_profile_function
;
 CW Profile function number 3 with  19 terms
 Pseudovoigt profile coefficients as parameterized in
 P. Thompson, D.E. Cox & J.B. Hastings (1987). J. Appl. Cryst.,20,79-83.
 Asymmetry correction of L.W. Finger, D.E. Cox & A. P. Jephcoat (1994).
 J. Appl. Cryst.,27,892-900.
 Peak tails are ignored  where the intensity is below 0.0005 times the peak
   Aniso. broadening axis   0.0   0.0   1.0
;
_pd_proc_ls_prof_R_factor 0.0308
_pd_proc_ls_prof_wR_expected 0.0383
_pd_proc_ls_prof_wR_factor 0.0377
_pd_proc_number_of_points 3296
_pd_spec_mounting ' ?'
_refine_ls_goodness_of_fit_all 0.99
_refine_ls_matrix_type full
_refine_ls_number_parameters 60
_refine_ls_number_restraints 16
_refine_ls_R_Fsqd_factor 0.06133
_refine_ls_shift/su_max 5.55
_refine_ls_shift/su_mean 0.63
_reflns_d_resolution_high 1.059
_reflns_d_resolution_low 12.875
_reflns_limit_h_max 21
_reflns_limit_h_min 0
_reflns_limit_k_max 12
_reflns_limit_k_min 0
_reflns_limit_l_max 6
_reflns_limit_l_min -6
_reflns_number_total 423
_cod_data_source_file NI_PRIME_1P0_D2_R.cif
_cod_data_source_block NI_PRIME_1P0_D2_R_publ
_cod_depositor_comments
;
The following automatic conversions were performed:

'_geom_bond_publ_flag' value 'N' changed to 'n' according to
/usr/data/users/saulius/crontab/automatic-downloads/rss-feeds/ACS/lib/dictionaries/cif_core.dic
dictionary named 'cif_core.dic' version 2.4.2 from 2011-04-26 (38
times).

'_geom_angle_publ_flag' value 'N' changed to 'n' according
to
/usr/data/users/saulius/crontab/automatic-downloads/rss-feeds/ACS/lib/dictionaries/cif_core.dic
dictionary named 'cif_core.dic' version 2.4.2 from 2011-04-26 (32
times).

Automatic conversion script
Id: cif_fix_values 2281 2013-09-26 08:29:07Z andrius 

 Adding full bibliography for 4122440--4122455.cif.
;
_cod_original_cell_volume 3869.5(10)
_cod_original_sg_symbol_H-M 'R 3 m'
_cod_database_code 4122447
_gsas_exptl_extinct_corr_t_min 1.00000
_gsas_exptl_extinct_corr_t_max 1.00000

loop_
_symmetry_equiv_pos_site_id
_symmetry_equiv_pos_as_xyz
1 +x,+y,+z
2 -y,x-y,+z
3 y-x,-x,+z
4 y-x,+y,+z
5 -y,-x,+z
6 +x,x-y,+z
101 +x+1/3,+y+2/3,+z+2/3
102 -y+1/3,x-y+2/3,+z+2/3
103 y-x+1/3,-x+2/3,+z+2/3
104 y-x+1/3,+y+2/3,+z+2/3
105 -y+1/3,-x+2/3,+z+2/3
106 +x+1/3,x-y+2/3,+z+2/3
201 +x+2/3,+y+1/3,+z+1/3
202 -y+2/3,x-y+1/3,+z+1/3
203 y-x+2/3,-x+1/3,+z+1/3
204 y-x+2/3,+y+1/3,+z+1/3
205 -y+2/3,-x+1/3,+z+1/3
206 +x+2/3,x-y+1/3,+z+1/3

loop_
_atom_site_type_symbol
_atom_site_label
_atom_site_fract_x
_atom_site_fract_y
_atom_site_fract_z
_atom_site_occupancy
_atom_site_thermal_displace_type
_atom_site_U_iso_or_equiv
_atom_site_symmetry_multiplicity
C C1 0.6577(13) 0.8746(12) 0.836(5) 1.0 Uiso 0.024(10) 18
C C2 0.6678(17) 0.8339(8) 0.748(7) 1.0 Uiso 0.003(11) 9
C C6 0.6473(12) 0.8691(14) 0.054(5) 1.0 Uiso 0.022(9) 18
C C11 0.6345(13) 0.9118(11) 0.172(4) 1.0 Uiso 0.020(9) 18
Ni Ni2 0.3262(8) 0.3720(8) 0.5634(21) 1.0 Uiso 0.006(4) 18
H H7 0.6711(31) 0.8355(15) 0.613(9) 1.0 Uiso 0.020(21) 9
O O9 0.6731(11) 0.9290(11) 0.759(4) 1.0 Uiso 0.000(7) 18
O O12 0.6539(11) 0.9646(13) 0.100(5) 1.0 Uiso 0.014(11) 18
O O15 0.6098(17) 0.8925(15) 0.357(5) 1.0 Uiso 0.039(13) 18
C C2m 0.6296(16) 0.8148(8) 0.135(5) 1.0 Uiso 0.003(10) 9
H H7m 0.6243(24) 0.8121(12) 0.268(10) 1.0 Uiso 0.003(17) 9
D D1 0.2095(9) 0.2187(10) 0.0180(35) 1.97(7) Uiso 0.151(18) 18

loop_
_atom_type_symbol
_atom_type_number_in_cell
_atom_type_scat_length_neutron
_atom_type_scat_source
C 72.0 0.6646 International_Tables_Vol_C
Ni 18.0 1.0300 International_Tables_Vol_C
H 18.0 -0.3739 International_Tables_Vol_C
O 54.0 0.5803 International_Tables_Vol_C
D 35.428 0.6671 International_Tables_Vol_C

loop_
_geom_angle_atom_site_label_1
_geom_angle_atom_site_label_2
_geom_angle_atom_site_label_3
_geom_angle
_geom_angle_site_symmetry_1
_geom_angle_site_symmetry_3
_geom_angle_publ_flag
C2 C1 C6 117(4) 1_555 1_556 n
C2 C1 O9 125(4) 1_555 1_555 n
C6 C1 O9 114.8(26) 1_556 1_555 n
C1 C2 C1 123(5) 1_555 6_565 n
C1 C2 H7 117.1(30) 1_555 1_555 n
C1 C2 H7 117.1(30) 6_565 1_555 n
C1 C6 C11 123.0(24) 1_554 1_555 n
C1 C6 C2m 116.8(31) 1_554 1_555 n
C11 C6 C2m 116.8(27) 1_555 1_555 n
C6 C11 O12 117.0(31) 1_555 1_555 n
C6 C11 O15 116.4(24) 1_555 1_555 n
O12 C11 O15 126(4) 1_555 1_555 n
O9 Ni2 O9 165.8(18) 3_565 102_654 n
O9 Ni2 O12 81.7(11) 3_565 102_655 n
O9 Ni2 O12 96.7(11) 3_565 201_445 n
O9 Ni2 O15 98.1(16) 3_565 3_565 n
O9 Ni2 O12 84.1(16) 102_654 102_655 n
O9 Ni2 O12 81.3(12) 102_654 201_445 n
O9 Ni2 O15 96.1(14) 102_654 3_565 n
O12 Ni2 O12 83.5(6) 102_655 201_445 n
O12 Ni2 O15 178.7(18) 102_655 3_565 n
O12 Ni2 O15 97.8(14) 201_445 3_565 n
C1 O9 Ni2 130.5(21) 1_555 2_665 n
C1 O9 Ni2 127.8(23) 1_555 203_565 n
Ni2 O9 Ni2 93.6(13) 2_665 203_565 n
C11 O12 Ni2 129.4(28) 1_555 101_554 n
C11 O12 Ni2 130.6(29) 1_555 203_564 n
Ni2 O12 Ni2 96.0(12) 101_554 203_564 n
C11 O15 Ni2 117.7(26) 1_555 2_665 n
C6 C2m C6 120(4) 1_555 6_565 n
C6 C2m H7m 116.2(24) 1_555 1_555 n
C6 C2m H7m 116.2(24) 6_565 1_555 n

loop_
_geom_bond_atom_site_label_1
_geom_bond_atom_site_label_2
_geom_bond_distance
_geom_bond_site_symmetry_2
_geom_bond_publ_flag
C1 C2 1.339(34) 1_555 n
C1 C6 1.486(28) 1_556 n
C1 H7 1.93(7) 1_555 n
C1 O9 1.353(30) 1_555 n
C2 C1 1.339(34) 1_555 n
C2 C1 1.339(34) 6_565 n
C2 H7 0.91(9) 1_555 n
C6 C1 1.486(28) 1_554 n
C6 C11 1.52(5) 1_555 n
C6 C2m 1.351(30) 1_555 n
C6 H7m 1.93(7) 1_555 n
C11 C6 1.52(5) 1_555 n
C11 O12 1.29(4) 1_555 n
C11 O15 1.376(34) 1_555 n
Ni2 O9 2.066(26) 3_565 n
Ni2 O9 1.971(24) 102_654 n
Ni2 O12 1.922(30) 102_655 n
Ni2 O12 2.04(4) 201_445 n
Ni2 O15 1.98(4) 3_565 n
Ni2 D1 2.176(25) 103_555 n
H7 C1 1.93(7) 1_555 n
H7 C1 1.93(7) 6_565 n
H7 C2 0.91(9) 1_555 n
O9 C1 1.353(30) 1_555 n
O9 Ni2 2.066(26) 2_665 n
O9 Ni2 1.971(24) 203_565 n
O12 C11 1.29(4) 1_555 n
O12 Ni2 2.04(4) 101_554 n
O12 Ni2 1.922(30) 203_564 n
O15 C11 1.376(34) 1_555 n
O15 Ni2 1.98(4) 2_665 n
C2m C6 1.351(30) 1_555 n
C2m C6 1.352(30) 6_565 n
C2m H7m 0.90(8) 1_555 n
H7m C6 1.93(7) 1_555 n
H7m C6 1.93(7) 6_565 n
H7m C2m 0.90(8) 1_555 n
D1 Ni2 2.176(25) 202_554 n
